data_4304146
loop_
_publ_author_name
'Andrew J. Gaunt'
'Sean D. Reilly'
'Alejandro E. Enriquez'
'Brian L. Scott'
'James A. Ibers'
'Perumal Sekar'
'Kieran I. M. Ingram'
'Nikolas Kaltsoyannis'
'Mary P. Neu'

_publ_contact_author_address
;
Los Alamos National Laboratory
MS F629
Los Alamos, NM  87544
;
_publ_contact_author_email gaunt@lanl.gov
_publ_contact_author_name 'Andrew J. Gaunt'
_publ_section_title
;
Experimental and Theoretical Comparison of Actinide and Lanthanide Bonding
in M[N(EPR2)2]3 Complexes (M = U, Pu, La, Ce; E = S, Se, Te; R = Ph,iPr, H)
;
_journal_name_full 'Inorganic Chemistry'
_journal_page_first 29
_journal_page_last 41
_journal_paper_doi 10.1021/ic701618a
_journal_volume 47
_journal_year 2008
_chemical_formula_sum 'C36 H84 N3 P6 Se6 U'
_chemical_formula_weight 1456.67
_chemical_name_systematic
; 
 ? 
;
_space_group_IT_number 15
_symmetry_cell_setting monoclinic
_symmetry_space_group_name_Hall '-C 2yc'
_symmetry_space_group_name_H-M 'C 1 2/c 1'
_atom_sites_solution_hydrogens geom
_atom_sites_solution_primary direct
_atom_sites_solution_secondary difmap
_audit_creation_method SHELXL-97
_cell_angle_alpha 90.00
_cell_angle_beta 115.2850(10)
_cell_angle_gamma 90.00
_cell_formula_units_Z 4
_cell_length_a 23.649(2)
_cell_length_b 13.1855(12)
_cell_length_c 19.6924(18)
_cell_measurement_temperature 141(2)
_cell_volume 5552.3(9)
_computing_cell_refinement 'SAINT+, v. 7.06 (Bruker AXS, 2001)'
_computing_data_collection 'APEX II, v. 1.08 (Bruker AXS, 2003)'
_computing_data_reduction 'SAINT+, v. 7.06 (Bruker AXS, 2001)'
_computing_molecular_graphics 'SHELXTL, v. 6.10, (Bruker AXS, 2000)'
_computing_publication_material 'SHELXTL, v. 6.10, (Bruker AXS, 2000)'
_computing_structure_refinement 'SHELXL-97 (Sheldrick, 1997)'
_computing_structure_solution 'SHELXS-97 (Sheldrick, 1990)'
_diffrn_ambient_temperature 141(2)
_diffrn_measured_fraction_theta_full 1.000
_diffrn_measured_fraction_theta_max 0.935
_diffrn_measurement_device_type 'Bruker D8 with APEXII CCD'
_diffrn_measurement_method '\w scans'
_diffrn_radiation_monochromator graphite
_diffrn_radiation_source 'fine-focus sealed tube'
_diffrn_radiation_type MoK\a
_diffrn_radiation_wavelength 0.71073
_diffrn_reflns_av_R_equivalents 0.0827
_diffrn_reflns_av_sigmaI/netI 0.0717
_diffrn_reflns_limit_h_max 31
_diffrn_reflns_limit_h_min -31
_diffrn_reflns_limit_k_max 17
_diffrn_reflns_limit_k_min -17
_diffrn_reflns_limit_l_max 25
_diffrn_reflns_limit_l_min -25
_diffrn_reflns_number 30505
_diffrn_reflns_theta_full 25.00
_diffrn_reflns_theta_max 28.94
_diffrn_reflns_theta_min 1.81
_diffrn_standards_decay_% 0
_diffrn_standards_interval_count 0
_diffrn_standards_interval_time 0
_diffrn_standards_number 0
_exptl_absorpt_coefficient_mu 7.056
_exptl_absorpt_correction_T_max 0.5388
_exptl_absorpt_correction_T_min 0.4383
_exptl_absorpt_correction_type multi-scan
_exptl_absorpt_process_details 'SADABS 2.03 (Sheldrick, 2001)'
_exptl_crystal_density_diffrn 1.743
_exptl_crystal_density_method 'not measured'
_exptl_crystal_F_000 2828
_exptl_crystal_size_max 0.14
_exptl_crystal_size_mid 0.10
_exptl_crystal_size_min 0.10
_refine_diff_density_max 0.746
_refine_diff_density_min -0.562
_refine_diff_density_rms 0.125
_refine_ls_extinction_method none
_refine_ls_goodness_of_fit_ref 0.737
_refine_ls_hydrogen_treatment constr
_refine_ls_matrix_type full
_refine_ls_number_parameters 298
_refine_ls_number_reflns 6874
_refine_ls_number_restraints 12
_refine_ls_restrained_S_all 0.747
_refine_ls_R_factor_all 0.0525
_refine_ls_R_factor_gt 0.0318
_refine_ls_shift/su_max 0.001
_refine_ls_shift/su_mean 0.000
_refine_ls_structure_factor_coef Fsqd
_refine_ls_weighting_details 'calc w=1/[\s^2^(Fo^2^)+(0.0651P)^2^+0.0000P] where P=(Fo^2^+2Fc^2^)/3'
_refine_ls_weighting_scheme calc
_refine_ls_wR_factor_gt 0.0841
_refine_ls_wR_factor_ref 0.0891
_reflns_number_gt 4870
_reflns_number_total 6874
_reflns_threshold_expression >2sigma(I)
_cod_data_source_file ic701618a_si_12.cif
_cod_data_source_block apx082
_cod_original_sg_symbol_H-M 'C 2/c'
_cod_database_code 4304146

loop_
_symmetry_equiv_pos_as_xyz
'x, y, z'
'-x, y, -z+1/2'
'x+1/2, y+1/2, z'
'-x+1/2, y+1/2, -z+1/2'
'-x, -y, -z'
'x, -y, z-1/2'
'-x+1/2, -y+1/2, -z'
'x+1/2, -y+1/2, z-1/2'

loop_
_atom_site_label
_atom_site_type_symbol
_atom_site_fract_x
_atom_site_fract_y
_atom_site_fract_z
_atom_site_U_iso_or_equiv
_atom_site_adp_type
_atom_site_occupancy
_atom_site_symmetry_multiplicity
_atom_site_calc_flag
_atom_site_refinement_flags
_atom_site_disorder_assembly
_atom_site_disorder_group
U1 U 0.0000 0.118707(18) 0.2500 0.02414(8) Uani 1 2 d S . .
Se1 Se 0.12966(2) 0.05610(4) 0.27996(3) 0.03084(12) Uani 1 1 d . . .
Se2 Se 0.01519(2) 0.01289(3) 0.38798(3) 0.02506(11) Uani 1 1 d . . .
Se3 Se 0.02788(2) 0.28104(4) 0.16402(3) 0.03082(12) Uani 1 1 d . A .
P1 P 0.17242(6) -0.05440(9) 0.37001(7) 0.0264(3) Uani 1 1 d . . .
P2 P 0.11196(6) -0.00222(9) 0.47111(7) 0.0246(3) Uani 1 1 d . . .
P3 P 0.04504(7) 0.42953(10) 0.21579(9) 0.0388(4) Uani 1 1 d D . .
N1 N 0.16151(18) -0.0466(3) 0.4439(2) 0.0274(9) Uani 1 1 d . . .
N2 N 0.0000 0.4729(4) 0.2500 0.0340(14) Uani 1 2 d S . .
C1 C 0.1525(3) -0.1836(4) 0.3310(3) 0.0366(12) Uani 1 1 d . . .
H1 H 0.1714 -0.2314 0.3728 0.044 Uiso 1 1 calc R . .
C2 C 0.0809(3) -0.1994(4) 0.2971(4) 0.0451(14) Uani 1 1 d . . .
H2A H 0.0660 -0.1845 0.3343 0.068 Uiso 1 1 calc R . .
H2B H 0.0712 -0.2685 0.2809 0.068 Uiso 1 1 calc R . .
H2C H 0.0611 -0.1549 0.2548 0.068 Uiso 1 1 calc R . .
C3 C 0.1790(3) -0.2072(4) 0.2744(3) 0.0471(15) Uani 1 1 d . . .
H3A H 0.2234 -0.1972 0.2976 0.071 Uiso 1 1 calc R . .
H3B H 0.1603 -0.1628 0.2319 0.071 Uiso 1 1 calc R . .
H3C H 0.1698 -0.2763 0.2581 0.071 Uiso 1 1 calc R . .
C4 C 0.2566(2) -0.0417(4) 0.4003(3) 0.0347(12) Uani 1 1 d . . .
H4 H 0.2652 -0.0520 0.3563 0.042 Uiso 1 1 calc R . .
C5 C 0.2798(2) 0.0633(4) 0.4314(3) 0.0398(13) Uani 1 1 d . . .
H5A H 0.2571 0.1135 0.3944 0.060 Uiso 1 1 calc R . .
H5B H 0.3236 0.0686 0.4437 0.060 Uiso 1 1 calc R . .
H5C H 0.2734 0.0743 0.4758 0.060 Uiso 1 1 calc R . .
C6 C 0.2923(3) -0.1224(4) 0.4582(4) 0.0580(18) Uani 1 1 d . . .
H6A H 0.2776 -0.1884 0.4377 0.087 Uiso 1 1 calc R . .
H6B H 0.2858 -0.1126 0.5026 0.087 Uiso 1 1 calc R . .
H6C H 0.3362 -0.1170 0.4707 0.087 Uiso 1 1 calc R . .
C7 C 0.1091(2) -0.0909(4) 0.5408(3) 0.0314(11) Uani 1 1 d . . .
H7 H 0.0794 -0.0641 0.5590 0.038 Uiso 1 1 calc R . .
C8 C 0.0851(2) -0.1939(4) 0.5049(3) 0.0384(12) Uani 1 1 d . . .
H8A H 0.0450 -0.1857 0.4630 0.058 Uiso 1 1 calc R . .
H8B H 0.0810 -0.2383 0.5412 0.058 Uiso 1 1 calc R . .
H8C H 0.1140 -0.2226 0.4879 0.058 Uiso 1 1 calc R . .
C9 C 0.1730(3) -0.1003(4) 0.6083(3) 0.0423(13) Uani 1 1 d . . .
H9A H 0.1867 -0.0346 0.6299 0.063 Uiso 1 1 calc R . .
H9B H 0.2027 -0.1279 0.5920 0.063 Uiso 1 1 calc R . .
H9C H 0.1695 -0.1444 0.6451 0.063 Uiso 1 1 calc R . .
C10 C 0.1479(3) 0.1978(4) 0.4658(3) 0.0395(13) Uani 1 1 d . . .
H10A H 0.1738 0.1706 0.4436 0.059 Uiso 1 1 calc R . .
H10B H 0.1672 0.2577 0.4939 0.059 Uiso 1 1 calc R . .
H10C H 0.1076 0.2146 0.4270 0.059 Uiso 1 1 calc R . .
C11 C 0.1404(2) 0.1181(4) 0.5188(3) 0.0330(11) Uani 1 1 d . . .
H11 H 0.1822 0.1055 0.5589 0.040 Uiso 1 1 calc R . .
C12 C 0.1009(3) 0.1603(4) 0.5558(3) 0.0459(14) Uani 1 1 d . . .
H12A H 0.0974 0.1105 0.5893 0.069 Uiso 1 1 calc R . .
H12B H 0.0600 0.1767 0.5179 0.069 Uiso 1 1 calc R . .
H12C H 0.1203 0.2204 0.5835 0.069 Uiso 1 1 calc R . .
C13 C 0.0267(6) 0.5054(8) 0.1249(7) 0.033(3) Uani 0.50 1 d PD A 1
H13 H 0.0550 0.4810 0.1040 0.039 Uiso 0.50 1 calc PR A 1
C14 C 0.0387(6) 0.6180(7) 0.1398(6) 0.039(2) Uani 0.50 1 d PD A 1
H14A H 0.0240 0.6537 0.0929 0.058 Uiso 0.50 1 calc PR A 1
H14B H 0.0828 0.6295 0.1678 0.058 Uiso 0.50 1 calc PR A 1
H14C H 0.0170 0.6421 0.1681 0.058 Uiso 0.50 1 calc PR A 1
C15 C -0.0406(5) 0.4926(9) 0.0635(5) 0.035(2) Uani 0.50 1 d PD A 1
H15A H -0.0699 0.5105 0.0835 0.053 Uiso 0.50 1 calc PR A 1
H15B H -0.0472 0.4233 0.0469 0.053 Uiso 0.50 1 calc PR A 1
H15C H -0.0467 0.5360 0.0218 0.053 Uiso 0.50 1 calc PR A 1
C13' C 0.0526(5) 0.5288(7) 0.1638(6) 0.031(3) Uani 0.50 1 d PD A 2
H13' H 0.0653 0.5902 0.1948 0.037 Uiso 0.50 1 calc PR A 2
C14' C 0.0974(6) 0.5084(8) 0.1301(6) 0.045(3) Uani 0.50 1 d PD A 2
H14D H 0.0841 0.4495 0.0986 0.068 Uiso 0.50 1 calc PR A 2
H14E H 0.1384 0.4967 0.1695 0.068 Uiso 0.50 1 calc PR A 2
H14F H 0.0986 0.5658 0.1008 0.068 Uiso 0.50 1 calc PR A 2
C15' C -0.0117(7) 0.5434(9) 0.1007(6) 0.050(3) Uani 0.50 1 d PD A 2
H15D H -0.0106 0.5980 0.0690 0.075 Uiso 0.50 1 calc PR A 2
H15E H -0.0409 0.5593 0.1212 0.075 Uiso 0.50 1 calc PR A 2
H15F H -0.0245 0.4822 0.0717 0.075 Uiso 0.50 1 calc PR A 2
C16 C 0.1262(5) 0.4173(8) 0.3034(7) 0.031(3) Uani 0.50 1 d PD A 1
H16 H 0.1168 0.3822 0.3412 0.038 Uiso 0.50 1 calc PR A 1
C17 C 0.1747(5) 0.3503(8) 0.2932(8) 0.050(3) Uani 0.50 1 d PD A 1
H17A H 0.1890 0.3830 0.2598 0.075 Uiso 0.50 1 calc PR A 1
H17B H 0.1562 0.2862 0.2725 0.075 Uiso 0.50 1 calc PR A 1
H17C H 0.2095 0.3397 0.3411 0.075 Uiso 0.50 1 calc PR A 1
C18 C 0.1550(5) 0.5189(8) 0.3401(6) 0.040(3) Uani 0.50 1 d PD A 1
H18A H 0.1885 0.5066 0.3887 0.061 Uiso 0.50 1 calc PR A 1
H18B H 0.1236 0.5599 0.3454 0.061 Uiso 0.50 1 calc PR A 1
H18C H 0.1711 0.5535 0.3091 0.061 Uiso 0.50 1 calc PR A 1
C16' C 0.1231(5) 0.4552(9) 0.2707(6) 0.033(3) Uani 0.50 1 d PD A 2
H16' H 0.1266 0.5256 0.2878 0.040 Uiso 0.50 1 calc PR A 2
C17' C 0.1675(5) 0.4409(10) 0.2322(6) 0.045(3) Uani 0.50 1 d PD A 2
H17D H 0.2099 0.4376 0.2697 0.067 Uiso 0.50 1 calc PR A 2
H17E H 0.1629 0.4971 0.1993 0.067 Uiso 0.50 1 calc PR A 2
H17F H 0.1571 0.3790 0.2037 0.067 Uiso 0.50 1 calc PR A 2
C18' C 0.1395(6) 0.3874(11) 0.3374(6) 0.037(3) Uani 0.50 1 d PD A 2
H18D H 0.1296 0.3184 0.3209 0.056 Uiso 0.50 1 calc PR A 2
H18E H 0.1159 0.4072 0.3646 0.056 Uiso 0.50 1 calc PR A 2
H18F H 0.1833 0.3929 0.3695 0.056 Uiso 0.50 1 calc PR A 2

loop_
_atom_site_aniso_label
_atom_site_aniso_U_11
_atom_site_aniso_U_22
_atom_site_aniso_U_33
_atom_site_aniso_U_23
_atom_site_aniso_U_13
_atom_site_aniso_U_12
U1 0.03064(14) 0.02004(12) 0.02386(13) 0.000 0.01368(11) 0.000
Se1 0.0310(3) 0.0357(3) 0.0302(3) 0.0035(2) 0.0174(2) -0.0017(2)
Se2 0.0257(3) 0.0254(2) 0.0264(2) 0.00442(18) 0.0133(2) 0.00366(18)
Se3 0.0436(3) 0.0292(3) 0.0261(3) -0.00348(19) 0.0210(2) -0.0083(2)
P1 0.0295(7) 0.0237(6) 0.0317(7) -0.0027(5) 0.0184(6) 0.0001(5)
P2 0.0258(6) 0.0245(6) 0.0251(6) 0.0006(5) 0.0123(5) 0.0050(5)
P3 0.0405(8) 0.0205(6) 0.0722(10) -0.0047(6) 0.0401(8) -0.0037(6)
N1 0.025(2) 0.031(2) 0.025(2) 0.0022(17) 0.0109(17) 0.0058(17)
N2 0.032(3) 0.022(3) 0.057(4) 0.000 0.027(3) 0.000
C1 0.047(3) 0.026(2) 0.045(3) -0.011(2) 0.026(3) -0.001(2)
C2 0.050(4) 0.033(3) 0.069(4) -0.020(3) 0.041(3) -0.017(3)
C3 0.053(4) 0.043(3) 0.065(4) -0.024(3) 0.044(3) -0.016(3)
C4 0.029(3) 0.032(3) 0.049(3) -0.006(2) 0.022(2) 0.000(2)
C5 0.032(3) 0.036(3) 0.052(3) 0.000(3) 0.019(3) 0.003(2)
C6 0.038(3) 0.037(3) 0.093(5) 0.001(3) 0.024(3) 0.010(3)
C7 0.036(3) 0.033(3) 0.030(3) 0.006(2) 0.019(2) 0.013(2)
C8 0.038(3) 0.033(3) 0.049(3) 0.013(2) 0.023(3) 0.006(2)
C9 0.051(4) 0.046(3) 0.029(3) 0.010(2) 0.016(3) 0.017(3)
C10 0.045(3) 0.025(2) 0.055(3) -0.009(2) 0.027(3) -0.001(2)
C11 0.031(3) 0.036(3) 0.032(3) -0.008(2) 0.014(2) 0.001(2)
C12 0.053(4) 0.045(3) 0.045(3) -0.018(3) 0.026(3) -0.003(3)
C13 0.040(8) 0.029(6) 0.042(8) 0.006(6) 0.029(7) -0.003(6)
C14 0.053(7) 0.028(5) 0.033(5) 0.000(4) 0.017(5) -0.005(5)
C15 0.037(6) 0.053(7) 0.012(5) 0.009(5) 0.006(4) 0.006(5)
C13' 0.047(7) 0.020(5) 0.032(6) -0.014(4) 0.023(6) -0.014(5)
C14' 0.070(9) 0.040(6) 0.041(6) 0.005(5) 0.038(7) -0.009(6)
C15' 0.095(12) 0.036(7) 0.020(6) 0.002(5) 0.025(7) -0.005(8)
C16 0.037(8) 0.026(7) 0.032(8) 0.000(6) 0.017(7) -0.009(5)
C17 0.036(7) 0.030(6) 0.078(9) -0.003(6) 0.017(6) 0.001(5)
C18 0.044(7) 0.045(6) 0.034(6) -0.012(5) 0.019(5) -0.014(5)
C16' 0.043(7) 0.033(6) 0.032(6) 0.008(5) 0.024(5) 0.002(5)
C17' 0.027(6) 0.074(8) 0.033(6) 0.005(6) 0.014(5) 0.001(6)
C18' 0.030(7) 0.056(9) 0.026(7) -0.010(6) 0.011(6) -0.011(6)

loop_
_atom_type_symbol
_atom_type_description
_atom_type_scat_dispersion_real
_atom_type_scat_dispersion_imag
_atom_type_scat_source
C C 0.0033 0.0016 'International Tables Vol C Tables 4.2.6.8 and 6.1.1.4'
H H 0.0000 0.0000 'International Tables Vol C Tables 4.2.6.8 and 6.1.1.4'
P P 0.1023 0.0942 'International Tables Vol C Tables 4.2.6.8 and 6.1.1.4'
Se Se -0.0929 2.2259 'International Tables Vol C Tables 4.2.6.8 and 6.1.1.4'
U U -9.6767 9.6646 'International Tables Vol C Tables 4.2.6.8 and 6.1.1.4'
N N 0.0061 0.0033 'International Tables Vol C Tables 4.2.6.8 and 6.1.1.4'

loop_
_geom_angle_atom_site_label_1
_geom_angle_atom_site_label_2
_geom_angle_atom_site_label_3
_geom_angle
_geom_angle_site_symmetry_1
_geom_angle_site_symmetry_3
_geom_angle_publ_flag
Se2 U1 Se2 123.27(2) 2 . ?
Se2 U1 Se3 154.135(14) 2 2 ?
Se2 U1 Se3 77.543(14) . 2 ?
Se2 U1 Se3 77.543(14) 2 . ?
Se2 U1 Se3 154.135(14) . . ?
Se3 U1 Se3 87.88(2) 2 . ?
Se2 U1 Se1 88.648(13) 2 2 ?
Se2 U1 Se1 76.142(13) . 2 ?
Se3 U1 Se1 81.517(14) 2 2 ?
Se3 U1 Se1 123.115(15) . 2 ?
Se2 U1 Se1 76.142(13) 2 . ?
Se2 U1 Se1 88.648(13) . . ?
Se3 U1 Se1 123.115(15) 2 . ?
Se3 U1 Se1 81.517(14) . . ?
Se1 U1 Se1 147.85(2) 2 . ?
P1 Se1 U1 115.24(4) . . ?
P2 Se2 U1 114.35(3) . . ?
P3 Se3 U1 115.19(4) . . ?
N1 P1 C4 106.0(2) . . ?
N1 P1 C1 109.2(2) . . ?
C4 P1 C1 105.6(2) . . ?
N1 P1 Se1 120.14(15) . . ?
C4 P1 Se1 105.48(18) . . ?
C1 P1 Se1 109.34(19) . . ?
N1 P2 C11 109.3(2) . . ?
N1 P2 C7 106.7(2) . . ?
C11 P2 C7 107.1(2) . . ?
N1 P2 Se2 117.91(15) . . ?
C11 P2 Se2 110.25(17) . . ?
C7 P2 Se2 104.97(17) . . ?
N2 P3 C13' 103.8(4) . . ?
N2 P3 C16' 113.3(3) . . ?
C13' P3 C16' 82.4(5) . . ?
N2 P3 C13 106.3(4) . . ?
C13' P3 C13 24.8(4) . . ?
C16' P3 C13 103.6(5) . . ?
N2 P3 C16 103.7(4) . . ?
C13' P3 C16 105.9(5) . . ?
C16' P3 C16 23.8(4) . . ?
C13 P3 C16 127.3(5) . . ?
N2 P3 Se3 120.00(18) . . ?
C13' P3 Se3 117.1(4) . . ?
C16' P3 Se3 114.0(4) . . ?
C13 P3 Se3 96.3(3) . . ?
C16 P3 Se3 104.8(3) . . ?
P1 N1 P2 139.7(3) . . ?
P3 N2 P3 137.9(4) . 2 ?
C3 C1 C2 111.8(4) . . ?
C3 C1 P1 112.4(4) . . ?
C2 C1 P1 110.0(3) . . ?
C6 C4 C5 110.2(5) . . ?
C6 C4 P1 111.1(4) . . ?
C5 C4 P1 111.8(3) . . ?
C8 C7 C9 111.3(4) . . ?
C8 C7 P2 110.3(3) . . ?
C9 C7 P2 111.3(4) . . ?
C12 C11 C10 110.3(4) . . ?
C12 C11 P2 113.6(4) . . ?
C10 C11 P2 111.7(3) . . ?
C14 C13 C15 107.7(10) . . ?
C14 C13 P3 112.2(8) . . ?
C15 C13 P3 114.8(7) . . ?
C14' C13' C15' 108.2(10) . . ?
C14' C13' P3 113.7(7) . . ?
C15' C13' P3 105.2(7) . . ?
C17 C16 C18 110.9(9) . . ?
C17 C16 P3 116.1(8) . . ?
C18 C16 P3 114.4(8) . . ?
C18' C16' C17' 112.5(10) . . ?
C18' C16' P3 103.8(8) . . ?
C17' C16' P3 115.9(8) . . ?

loop_
_geom_bond_atom_site_label_1
_geom_bond_atom_site_label_2
_geom_bond_distance
_geom_bond_site_symmetry_2
_geom_bond_publ_flag
U1 Se2 2.9369(5) 2 ?
U1 Se2 2.9369(5) . ?
U1 Se3 2.9727(5) 2 ?
U1 Se3 2.9727(5) . ?
U1 Se1 2.9810(6) 2 ?
U1 Se1 2.9810(6) . ?
Se1 P1 2.1813(13) . ?
Se2 P2 2.1810(13) . ?
Se3 P3 2.1643(14) . ?
P1 N1 1.587(4) . ?
P1 C4 1.825(5) . ?
P1 C1 1.845(5) . ?
P2 N1 1.593(4) . ?
P2 C11 1.819(5) . ?
P2 C7 1.827(5) . ?
P3 N2 1.590(2) . ?
P3 C13' 1.718(9) . ?
P3 C16' 1.728(10) . ?
P3 C13 1.930(11) . ?
P3 C16 1.963(11) . ?
N2 P3 1.590(2) 2 ?
C1 C3 1.526(6) . ?
C1 C2 1.545(7) . ?
C4 C6 1.523(8) . ?
C4 C5 1.520(7) . ?
C7 C8 1.525(7) . ?
C7 C9 1.533(7) . ?
C10 C11 1.543(7) . ?
C11 C12 1.515(7) . ?
C13 C14 1.518(12) . ?
C13 C15 1.543(13) . ?
C13' C14' 1.495(12) . ?
C13' C15' 1.511(13) . ?
C16 C17 1.528(13) . ?
C16 C18 1.536(12) . ?
C16' C18' 1.498(12) . ?
C16' C17' 1.545(12) . ?
